data_4033365
loop_
_publ_author_name
'Tanimoto, Hiroki'
'Ueda, Sho'
'Morimoto, Tsumoru'
'Kakiuchi, Kiyomi'

_publ_section_title
;
 Nitrosoallene-Mediated endo-Cyclizations for the Synthesis of
 (Hetero)cyclic \a-Substituted exo-Unsaturated Oximes.
;
_journal_issue 3
_journal_name_full 'The Journal of organic chemistry'
_journal_page_first 1614
_journal_page_last 1626
_journal_paper_doi 10.1021/acs.joc.7b02936
_journal_volume 83
_journal_year 2018
_chemical_formula_moiety 'C24 H25 N O5'
_chemical_formula_sum 'C24 H25 N O5'
_chemical_formula_weight 407.47
_space_group_crystal_system triclinic
_space_group_IT_number 2
_space_group_name_Hall '-P 1'
_space_group_name_H-M_alt 'P -1'
_symmetry_space_group_name_Hall '-P 1'
_symmetry_space_group_name_H-M 'P -1'
_atom_sites_solution_hydrogens geom
_atom_sites_solution_primary direct
_atom_sites_solution_secondary difmap
_cell_angle_alpha 78.986(6)
_cell_angle_beta 84.693(6)
_cell_angle_gamma 84.898(6)
_cell_formula_units_Z 2
_cell_length_a 8.93629(17)
_cell_length_b 9.87328(19)
_cell_length_c 12.3144(2)
_cell_measurement_reflns_used 16449
_cell_measurement_temperature 123
_cell_measurement_theta_max 27.50
_cell_measurement_theta_min 3.00
_cell_volume 1059.09(4)
_computing_cell_refinement 'RAPID AUTO'
_computing_data_collection 'RAPID AUTO (Rigaku, ????)'
_computing_data_reduction 'RAPID AUTO'
_computing_molecular_graphics 'CrystalStructure 4.2.4'
_computing_publication_material 'CrystalStructure 4.2.4 (Rigaku, 2016)'
_computing_structure_refinement 'SHELXL Version 2016/6 (Sheldrick, 2008)'
_computing_structure_solution 'SHELXT Version 2014/5 (Sheldrick, 2014)'
_diffrn_ambient_temperature 123
_diffrn_detector_area_resol_mean 10.000
_diffrn_measured_fraction_theta_full 0.998
_diffrn_measured_fraction_theta_max 0.998
_diffrn_measurement_device_type 'Rigaku R-AXIS RAPID'
_diffrn_measurement_method \w
_diffrn_radiation_type 'Mo K\a'
_diffrn_radiation_wavelength 0.71075
_diffrn_reflns_av_R_equivalents 0.0122
_diffrn_reflns_Laue_measured_fraction_full 0.998
_diffrn_reflns_Laue_measured_fraction_max 0.998
_diffrn_reflns_limit_h_max 11
_diffrn_reflns_limit_h_min -11
_diffrn_reflns_limit_k_max 12
_diffrn_reflns_limit_k_min -12
_diffrn_reflns_limit_l_max 15
_diffrn_reflns_limit_l_min -15
_diffrn_reflns_number 18212
_diffrn_reflns_point_group_measured_fraction_full 0.998
_diffrn_reflns_point_group_measured_fraction_max 0.998
_diffrn_reflns_theta_full 25.242
_diffrn_reflns_theta_max 27.485
_diffrn_reflns_theta_min 3.001
_diffrn_standards_number 0
_exptl_absorpt_coefficient_mu 0.089
_exptl_absorpt_correction_T_max 0.994
_exptl_absorpt_correction_T_min 0.949
_exptl_absorpt_correction_type multi-scan
_exptl_absorpt_process_details 'ABSCOR (Rigaku, 1995)'
_exptl_crystal_colour colorless
_exptl_crystal_density_diffrn 1.278
_exptl_crystal_density_method 'not measured'
_exptl_crystal_description prism
_exptl_crystal_F_000 432.00
_exptl_crystal_size_max 0.180
_exptl_crystal_size_mid 0.150
_exptl_crystal_size_min 0.070
_refine_diff_density_max 0.34
_refine_diff_density_min -0.28
_refine_ls_extinction_method none
_refine_ls_goodness_of_fit_ref 1.039
_refine_ls_hydrogen_treatment constr
_refine_ls_number_parameters 274
_refine_ls_number_reflns 4846
_refine_ls_number_restraints 0
_refine_ls_R_factor_all 0.0407
_refine_ls_R_factor_gt 0.0374
_refine_ls_shift/su_max 0.000
_refine_ls_structure_factor_coef Fsqd
_refine_ls_weighting_details 'w = 1/[\s^2^(Fo^2^)+(0.0506P)^2^+0.3907P] where P=(Fo^2^+2Fc^2^)/3'
_refine_ls_weighting_scheme calc
_refine_ls_wR_factor_gt 0.0961
_refine_ls_wR_factor_ref 0.0982
_reflns_Friedel_coverage 0.000
_reflns_number_gt 4431
_reflns_number_total 4846
_reflns_threshold_expression F^2^>2.0\s(F^2^)
_cod_data_source_file jo7b02936_si_002.cif
_cod_data_source_block HT7-95-1
_cod_depositor_comments 'Adding full bibliography for 4033365--4033368.cif.'
_cod_original_cell_volume 1059.10(4)
_cod_database_code 4033365

loop_
_space_group_symop_id
_space_group_symop_operation_xyz
1 +X,+Y,+Z
2 -X,-Y,-Z

loop_
_atom_site_label
_atom_site_type_symbol
_atom_site_fract_x
_atom_site_fract_y
_atom_site_fract_z
_atom_site_U_iso_or_equiv
_atom_site_adp_type
_atom_site_occupancy
_atom_site_site_symmetry_order
_atom_site_calc_flag
_atom_site_refinement_flags_posn
_atom_site_refinement_flags_adp
O1 O 0.34638(9) 0.45859(9) 0.96091(7) 0.02412(18) Uani 1 1 d . .
H1 H 0.360000 0.497499 1.013818 0.029 Uiso 1 1 calc R U
O2 O 0.62249(9) 0.00897(8) 0.88020(7) 0.02481(18) Uani 1 1 d . .
O3 O 0.41258(9) -0.03405(8) 0.80986(7) 0.02668(19) Uani 1 1 d . .
O4 O 0.62532(9) 0.01875(8) 0.60240(7) 0.02309(17) Uani 1 1 d . .
O5 O 0.60334(9) 0.24768(8) 0.53646(6) 0.02220(17) Uani 1 1 d . .
N1 N 0.48677(10) 0.42208(9) 0.90815(7) 0.01884(19) Uani 1 1 d . .
C1 C 0.46907(11) 0.34968(10) 0.83509(9) 0.0174(2) Uani 1 1 d . .
C2 C 0.59472(11) 0.28892(10) 0.76760(8) 0.0161(2) Uani 1 1 d . .
C3 C 0.52483(11) 0.17361(10) 0.72552(8) 0.0168(2) Uani 1 1 d . .
C4 C 0.36006(12) 0.23573(11) 0.71113(9) 0.0208(2) Uani 1 1 d . .
H4A H 0.353960 0.305059 0.641747 0.025 Uiso 1 1 calc R U
H4B H 0.291809 0.162415 0.710002 0.025 Uiso 1 1 calc R U
C5 C 0.32053(12) 0.30317(11) 0.81274(9) 0.0216(2) Uani 1 1 d . .
H5A H 0.245315 0.382821 0.796832 0.026 Uiso 1 1 calc R U
H5B H 0.280330 0.235900 0.876657 0.026 Uiso 1 1 calc R U
C6 C 0.73590(11) 0.33068(10) 0.74431(8) 0.0162(2) Uani 1 1 d . .
C7 C 0.78266(11) 0.46019(10) 0.77371(8) 0.0165(2) Uani 1 1 d . .
C8 C 0.71003(12) 0.58908(11) 0.73455(9) 0.0207(2) Uani 1 1 d . .
H8 H 0.626197 0.594652 0.691341 0.025 Uiso 1 1 calc R U
C9 C 0.75902(13) 0.70931(11) 0.75808(10) 0.0243(2) Uani 1 1 d . .
H9 H 0.708797 0.796465 0.730980 0.029 Uiso 1 1 calc R U
C10 C 0.88127(13) 0.70194(12) 0.82113(10) 0.0252(2) Uani 1 1 d . .
H10 H 0.913293 0.783856 0.838722 0.030 Uiso 1 1 calc R U
C11 C 0.95682(13) 0.57509(12) 0.85854(10) 0.0238(2) Uani 1 1 d . .
H11 H 1.041602 0.570252 0.900681 0.029 Uiso 1 1 calc R U
C12 C 0.90830(12) 0.45492(11) 0.83428(9) 0.0198(2) Uani 1 1 d . .
H12 H 0.961215 0.368388 0.859193 0.024 Uiso 1 1 calc R U
C13 C 0.85787(11) 0.25732(11) 0.68151(9) 0.0172(2) Uani 1 1 d . .
C14 C 0.93492(13) 0.33291(11) 0.58865(10) 0.0238(2) Uani 1 1 d . .
H14 H 0.910669 0.429569 0.568293 0.029 Uiso 1 1 calc R U
C15 C 1.04618(13) 0.26851(12) 0.52599(10) 0.0262(2) Uani 1 1 d . .
H15 H 1.095446 0.320675 0.461914 0.031 Uiso 1 1 calc R U
C16 C 1.08589(12) 0.12821(12) 0.55647(10) 0.0234(2) Uani 1 1 d . .
H16 H 1.161979 0.083938 0.513495 0.028 Uiso 1 1 calc R U
C17 C 1.01358(13) 0.05344(11) 0.65007(10) 0.0239(2) Uani 1 1 d . .
H17 H 1.041530 -0.042358 0.671931 0.029 Uiso 1 1 calc R U
C18 C 0.90007(12) 0.11708(11) 0.71275(9) 0.0206(2) Uani 1 1 d . .
H18 H 0.851435 0.064549 0.776928 0.025 Uiso 1 1 calc R U
C19 C 0.52842(12) 0.03999(10) 0.81452(9) 0.0180(2) Uani 1 1 d . .
C20 C 0.39795(14) -0.16041(12) 0.89307(11) 0.0287(3) Uani 1 1 d . .
H20A H 0.453473 -0.155947 0.958096 0.034 Uiso 1 1 calc R U
H20B H 0.440019 -0.241989 0.861494 0.034 Uiso 1 1 calc R U
C21 C 0.23505(16) -0.17165(15) 0.92679(13) 0.0395(3) Uani 1 1 d . .
H21A H 0.221127 -0.257813 0.980085 0.047 Uiso 1 1 calc R U
H21B H 0.180655 -0.171816 0.861271 0.047 Uiso 1 1 calc R U
H21C H 0.195825 -0.092736 0.961258 0.047 Uiso 1 1 calc R U
C22 C 0.59251(11) 0.13573(11) 0.61604(9) 0.0179(2) Uani 1 1 d . .
C23 C 0.66692(16) 0.22217(13) 0.42828(10) 0.0312(3) Uani 1 1 d . .
H23A H 0.594988 0.175771 0.393829 0.037 Uiso 1 1 calc R U
H23B H 0.761515 0.162048 0.436062 0.037 Uiso 1 1 calc R U
C24 C 0.69757(16) 0.36076(14) 0.35771(11) 0.0333(3) Uani 1 1 d . .
H24A H 0.778324 0.400233 0.387458 0.040 Uiso 1 1 calc R U
H24B H 0.605954 0.423109 0.358388 0.040 Uiso 1 1 calc R U
H24C H 0.728362 0.349053 0.281387 0.040 Uiso 1 1 calc R U

loop_
_atom_site_aniso_label
_atom_site_aniso_U_11
_atom_site_aniso_U_22
_atom_site_aniso_U_33
_atom_site_aniso_U_23
_atom_site_aniso_U_13
_atom_site_aniso_U_12
O1 0.0180(4) 0.0290(4) 0.0270(4) -0.0132(3) 0.0063(3) -0.0012(3)
O2 0.0247(4) 0.0224(4) 0.0264(4) 0.0008(3) -0.0046(3) -0.0052(3)
O3 0.0288(4) 0.0220(4) 0.0287(4) 0.0038(3) -0.0063(3) -0.0131(3)
O4 0.0292(4) 0.0166(4) 0.0238(4) -0.0057(3) -0.0007(3) -0.0006(3)
O5 0.0283(4) 0.0180(4) 0.0193(4) -0.0020(3) 0.0010(3) -0.0020(3)
N1 0.0163(4) 0.0180(4) 0.0213(4) -0.0045(3) 0.0049(3) -0.0005(3)
C1 0.0160(5) 0.0144(4) 0.0204(5) -0.0015(4) 0.0018(4) -0.0016(4)
C2 0.0175(5) 0.0130(4) 0.0180(5) -0.0033(3) -0.0002(4) -0.0017(4)
C3 0.0161(5) 0.0149(5) 0.0198(5) -0.0036(4) -0.0005(4) -0.0029(4)
C4 0.0166(5) 0.0202(5) 0.0261(5) -0.0053(4) -0.0023(4) -0.0018(4)
C5 0.0156(5) 0.0220(5) 0.0277(5) -0.0068(4) 0.0017(4) -0.0030(4)
C6 0.0176(5) 0.0132(4) 0.0176(5) -0.0030(3) 0.0000(4) -0.0010(4)
C7 0.0155(4) 0.0150(5) 0.0187(5) -0.0043(4) 0.0049(4) -0.0032(4)
C8 0.0185(5) 0.0179(5) 0.0248(5) -0.0034(4) 0.0017(4) -0.0013(4)
C9 0.0267(6) 0.0150(5) 0.0293(6) -0.0035(4) 0.0067(4) -0.0017(4)
C10 0.0289(6) 0.0197(5) 0.0287(6) -0.0090(4) 0.0076(5) -0.0108(4)
C11 0.0220(5) 0.0268(6) 0.0241(5) -0.0065(4) 0.0016(4) -0.0097(4)
C12 0.0175(5) 0.0188(5) 0.0225(5) -0.0031(4) 0.0025(4) -0.0034(4)
C13 0.0144(4) 0.0175(5) 0.0209(5) -0.0070(4) 0.0006(4) -0.0024(4)
C14 0.0253(5) 0.0169(5) 0.0279(6) -0.0048(4) 0.0063(4) -0.0020(4)
C15 0.0265(6) 0.0241(6) 0.0270(6) -0.0065(4) 0.0092(5) -0.0047(4)
C16 0.0190(5) 0.0256(6) 0.0281(6) -0.0138(4) 0.0025(4) -0.0002(4)
C17 0.0221(5) 0.0186(5) 0.0310(6) -0.0073(4) -0.0006(4) 0.0019(4)
C18 0.0190(5) 0.0189(5) 0.0239(5) -0.0045(4) 0.0005(4) -0.0012(4)
C19 0.0190(5) 0.0156(5) 0.0197(5) -0.0053(4) 0.0025(4) -0.0036(4)
C20 0.0321(6) 0.0210(5) 0.0309(6) 0.0045(4) -0.0020(5) -0.0107(5)
C21 0.0348(7) 0.0352(7) 0.0432(8) 0.0053(6) 0.0053(6) -0.0106(6)
C22 0.0165(5) 0.0172(5) 0.0203(5) -0.0032(4) -0.0026(4) -0.0029(4)
C23 0.0453(7) 0.0277(6) 0.0196(5) -0.0044(4) 0.0050(5) -0.0056(5)
C24 0.0377(7) 0.0349(7) 0.0246(6) 0.0033(5) -0.0010(5) -0.0082(5)

loop_
_atom_type_symbol
_atom_type_description
_atom_type_scat_dispersion_real
_atom_type_scat_dispersion_imag
_atom_type_scat_source
C C 0.0033 0.0016
;
International Tables for Crystallography
(Vol. C, Tables 4.2.6.8 and 6.1.1.4)
;
H H 0.0000 0.0000
;
International Tables for Crystallography
(Vol. C, Table 6.1.1.4)
;
N N 0.0061 0.0033
;
International Tables for Crystallography
(Vol. C, Tables 4.2.6.8 and 6.1.1.4)
;
O O 0.0106 0.0060
;
International Tables for Crystallography
(Vol. C, Tables 4.2.6.8 and 6.1.1.4)
;

loop_
_geom_angle_atom_site_label_1
_geom_angle_atom_site_label_2
_geom_angle_atom_site_label_3
_geom_angle
N1 O1 H1 109.5
C19 O3 C20 117.05(9)
C22 O5 C23 115.55(8)
C1 N1 O1 110.28(8)
N1 C1 C2 124.28(9)
N1 C1 C5 125.04(9)
C2 C1 C5 110.46(9)
C6 C2 C1 127.50(9)
C6 C2 C3 128.08(9)
C1 C2 C3 104.34(8)
C22 C3 C2 117.56(8)
C22 C3 C19 107.74(8)
C2 C3 C19 109.95(8)
C22 C3 C4 108.95(8)
C2 C3 C4 101.74(8)
C19 C3 C4 110.77(8)
C5 C4 C3 103.63(8)
C5 C4 H4A 111.0
C3 C4 H4A 111.0
C5 C4 H4B 111.0
C3 C4 H4B 111.0
H4A C4 H4B 109.0
C1 C5 C4 103.44(8)
C1 C5 H5A 111.1
C4 C5 H5A 111.1
C1 C5 H5B 111.1
C4 C5 H5B 111.1
H5A C5 H5B 109.0
C2 C6 C13 123.63(9)
C2 C6 C7 122.92(9)
C13 C6 C7 113.36(8)
C12 C7 C8 118.61(9)
C12 C7 C6 119.95(9)
C8 C7 C6 121.26(9)
C9 C8 C7 120.73(10)
C9 C8 H8 119.6
C7 C8 H8 119.6
C10 C9 C8 119.95(10)
C10 C9 H9 120.0
C8 C9 H9 120.0
C9 C10 C11 120.06(10)
C9 C10 H10 120.0
C11 C10 H10 120.0
C10 C11 C12 119.93(11)
C10 C11 H11 120.0
C12 C11 H11 120.0
C11 C12 C7 120.69(10)
C11 C12 H12 119.7
C7 C12 H12 119.7
C18 C13 C14 118.55(10)
C18 C13 C6 122.65(9)
C14 C13 C6 118.78(9)
C15 C14 C13 120.83(10)
C15 C14 H14 119.6
C13 C14 H14 119.6
C14 C15 C16 120.27(10)
C14 C15 H15 119.9
C16 C15 H15 119.9
C17 C16 C15 119.33(10)
C17 C16 H16 120.3
C15 C16 H16 120.3
C16 C17 C18 120.76(10)
C16 C17 H17 119.6
C18 C17 H17 119.6
C13 C18 C17 120.20(10)
C13 C18 H18 119.9
C17 C18 H18 119.9
O2 C19 O3 124.77(10)
O2 C19 C3 124.02(9)
O3 C19 C3 111.20(9)
O3 C20 C21 107.51(10)
O3 C20 H20A 110.2
C21 C20 H20A 110.2
O3 C20 H20B 110.2
C21 C20 H20B 110.2
H20A C20 H20B 108.5
C20 C21 H21A 109.5
C20 C21 H21B 109.5
H21A C21 H21B 109.5
C20 C21 H21C 109.5
H21A C21 H21C 109.5
H21B C21 H21C 109.5
O4 C22 O5 124.56(10)
O4 C22 C3 123.98(9)
O5 C22 C3 111.37(8)
O5 C23 C24 107.10(10)
O5 C23 H23A 110.3
C24 C23 H23A 110.3
O5 C23 H23B 110.3
C24 C23 H23B 110.3
H23A C23 H23B 108.5
C23 C24 H24A 109.5
C23 C24 H24B 109.5
H24A C24 H24B 109.5
C23 C24 H24C 109.5
H24A C24 H24C 109.5
H24B C24 H24C 109.5

loop_
_geom_bond_atom_site_label_1
_geom_bond_atom_site_label_2
_geom_bond_distance
O1 N1 1.4085(11)
O1 H1 0.8400
O2 C19 1.2000(14)
O3 C19 1.3308(13)
O3 C20 1.4627(13)
O4 C22 1.2054(13)
O5 C22 1.3338(13)
O5 C23 1.4573(14)
N1 C1 1.2797(14)
C1 C2 1.4863(14)
C1 C5 1.5076(14)
C2 C6 1.3507(14)
C2 C3 1.5384(13)
C3 C22 1.5248(14)
C3 C19 1.5457(14)
C3 C4 1.5561(14)
C4 C5 1.5260(15)
C4 H4A 0.9900
C4 H4B 0.9900
C5 H5A 0.9900
C5 H5B 0.9900
C6 C13 1.4927(13)
C6 C7 1.4969(13)
C7 C12 1.3962(15)
C7 C8 1.3963(14)
C8 C9 1.3901(15)
C8 H8 0.9500
C9 C10 1.3866(17)
C9 H9 0.9500
C10 C11 1.3868(17)
C10 H10 0.9500
C11 C12 1.3912(15)
C11 H11 0.9500
C12 H12 0.9500
C13 C18 1.3921(15)
C13 C14 1.3995(15)
C14 C15 1.3860(15)
C14 H14 0.9500
C15 C16 1.3871(16)
C15 H15 0.9500
C16 C17 1.3831(17)
C16 H16 0.9500
C17 C18 1.3952(15)
C17 H17 0.9500
C18 H18 0.9500
C20 C21 1.4843(18)
C20 H20A 0.9900
C20 H20B 0.9900
C21 H21A 0.9800
C21 H21B 0.9800
C21 H21C 0.9800
C23 C24 1.5069(17)
C23 H23A 0.9900
C23 H23B 0.9900
C24 H24A 0.9800
C24 H24B 0.9800
C24 H24C 0.9800

loop_
_geom_hbond_atom_site_label_D
_geom_hbond_atom_site_label_H
_geom_hbond_atom_site_label_A
_geom_hbond_site_symmetry_A
_geom_hbond_distance_DA
_geom_hbond_distance_DH
_geom_hbond_distance_HA
_geom_hbond_angle_DHA
_geom_hbond_publ_flag
O1 H1 N1 2_667 2.7739(14) 0.840 2.039 145.8 no

loop_
_geom_torsion_atom_site_label_1
_geom_torsion_atom_site_label_2
_geom_torsion_atom_site_label_3
_geom_torsion_atom_site_label_4
_geom_torsion
O1 N1 C1 C2 -177.22(9)
O1 N1 C1 C5 -3.13(14)
N1 C1 C2 C6 -22.43(17)
C5 C1 C2 C6 162.73(10)
N1 C1 C2 C3 160.54(10)
C5 C1 C2 C3 -14.30(11)
C6 C2 C3 C22 -24.79(15)
C1 C2 C3 C22 152.21(9)
C6 C2 C3 C19 98.92(12)
C1 C2 C3 C19 -84.08(9)
C6 C2 C3 C4 -143.65(11)
C1 C2 C3 C4 33.35(10)
C22 C3 C4 C5 -165.53(8)
C2 C3 C4 C5 -40.71(10)
C19 C3 C4 C5 76.13(10)
N1 C1 C5 C4 173.94(10)
C2 C1 C5 C4 -11.27(11)
C3 C4 C5 C1 32.00(10)
C1 C2 C6 C13 175.94(10)
C3 C2 C6 C13 -7.73(17)
C1 C2 C6 C7 -7.62(17)
C3 C2 C6 C7 168.72(9)
C2 C6 C7 C12 126.90(11)
C13 C6 C7 C12 -56.32(12)
C2 C6 C7 C8 -58.07(14)
C13 C6 C7 C8 118.70(10)
C12 C7 C8 C9 -1.85(15)
C6 C7 C8 C9 -176.94(10)
C7 C8 C9 C10 -0.03(16)
C8 C9 C10 C11 1.50(17)
C9 C10 C11 C12 -1.06(17)
C10 C11 C12 C7 -0.87(16)
C8 C7 C12 C11 2.30(15)
C6 C7 C12 C11 177.45(9)
C2 C6 C13 C18 -54.38(15)
C7 C6 C13 C18 128.87(10)
C2 C6 C13 C14 126.82(12)
C7 C6 C13 C14 -49.93(13)
C18 C13 C14 C15 2.92(17)
C6 C13 C14 C15 -178.23(10)
C13 C14 C15 C16 -1.85(18)
C14 C15 C16 C17 -0.14(18)
C15 C16 C17 C18 1.00(17)
C14 C13 C18 C17 -2.04(16)
C6 C13 C18 C17 179.16(10)
C16 C17 C18 C13 0.11(17)
C20 O3 C19 O2 1.63(16)
C20 O3 C19 C3 -177.20(9)
C22 C3 C19 O2 99.50(12)
C2 C3 C19 O2 -29.76(14)
C4 C3 C19 O2 -141.42(10)
C22 C3 C19 O3 -81.65(10)
C2 C3 C19 O3 149.08(9)
C4 C3 C19 O3 37.42(11)
C19 O3 C20 C21 141.34(11)
C23 O5 C22 O4 -3.20(15)
C23 O5 C22 C3 -179.99(9)
C2 C3 C22 O4 132.47(11)
C19 C3 C22 O4 7.65(14)
C4 C3 C22 O4 -112.58(11)
C2 C3 C22 O5 -50.72(12)
C19 C3 C22 O5 -175.55(8)
C4 C3 C22 O5 64.23(10)
C22 O5 C23 C24 -169.11(10)
